data_2018460
loop_
_publ_author_name
'Freire, Eleonora'
'Polla, Griselda'
'Baggio, Ricardo'

_publ_section_title
;
 Aripiprazole salts. I. Aripiprazole nitrate
;
_journal_coeditor_code QS3012
_journal_issue 4
_journal_name_full 'Acta Crystallographica Section C'
_journal_page_first o170
_journal_page_last o173
_journal_paper_doi 10.1107/S0108270112010785
_journal_volume 68
_journal_year 2012
_chemical_formula_iupac 'C23 H28 Cl2 N3 O2 +, N O3 -'
_chemical_formula_moiety 'C23 H28 Cl2 N3 O2 +, N O3 -'
_chemical_formula_sum 'C23 H28 Cl2 N4 O5'
_chemical_formula_weight 511.39
_chemical_name_common
;
aripiprazole nitrate
;
_chemical_name_systematic
;
4-(2,3-dichlorophenyl)-1-{4-[(2-oxo-1,2,3,4-tetrahydroquinolin-7-
yl)oxy]butyl}piperazin-1-ium nitrate
;
_space_group_IT_number 61
_symmetry_cell_setting orthorhombic
_symmetry_space_group_name_Hall '-P 2ac 2ab'
_symmetry_space_group_name_H-M 'P b c a'
_atom_sites_solution_hydrogens geom
_atom_sites_solution_primary direct
_atom_sites_solution_secondary difmap
_audit_creation_method SHELXL-97
_cell_angle_alpha 90.00
_cell_angle_beta 90.00
_cell_angle_gamma 90.00
_cell_formula_units_Z 8
_cell_length_a 8.4644(2)
_cell_length_b 19.8264(5)
_cell_length_c 27.9406(7)
_cell_measurement_reflns_used 13087
_cell_measurement_temperature 295(2)
_cell_measurement_theta_max 28.9321
_cell_measurement_theta_min 3.5610
_cell_volume 4689.0(2)
_computing_cell_refinement 'CrysAlis PRO (Oxford Diffraction, 2009)'
_computing_data_collection 'CrysAlis PRO (Oxford Diffraction, 2009)'
_computing_data_reduction 'CrysAlis PRO (Oxford Diffraction, 2009)'
_computing_molecular_graphics 'SHELXTL (Sheldrick, 2008)'
_computing_publication_material 'SHELXL97 (Sheldrick, 2008) and PLATON (Spek, 2009)'
_computing_structure_refinement 'SHELXL97 (Sheldrick, 2008)'
_computing_structure_solution 'SHELXS97 (Sheldrick, 2008)'
_diffrn_ambient_temperature 295(2)
_diffrn_measured_fraction_theta_full 0.997
_diffrn_measured_fraction_theta_max 0.931
_diffrn_measurement_device_type 'Oxford Diffraction Gemini CCD S Ultra'
_diffrn_measurement_method '\w scans, thick slices'
_diffrn_radiation_monochromator graphite
_diffrn_radiation_source 'fine-focus sealed tube'
_diffrn_radiation_type MoK\a
_diffrn_radiation_wavelength 0.71073
_diffrn_reflns_av_R_equivalents 0.0267
_diffrn_reflns_av_sigmaI/netI 0.0166
_diffrn_reflns_limit_h_max 11
_diffrn_reflns_limit_h_min -11
_diffrn_reflns_limit_k_max 26
_diffrn_reflns_limit_k_min -25
_diffrn_reflns_limit_l_max 37
_diffrn_reflns_limit_l_min -36
_diffrn_reflns_number 48362
_diffrn_reflns_theta_full 26.00
_diffrn_reflns_theta_max 29.00
_diffrn_reflns_theta_min 3.57
_exptl_absorpt_coefficient_mu 0.321
_exptl_absorpt_correction_T_max 0.94
_exptl_absorpt_correction_T_min 0.91
_exptl_absorpt_correction_type multi-scan
_exptl_absorpt_process_details '(CrysAlis PRO; Oxford Diffraction, 2009)'
_exptl_crystal_colour colourless
_exptl_crystal_density_diffrn 1.447
_exptl_crystal_density_method 'not measured'
_exptl_crystal_description prisms
_exptl_crystal_F_000 2144
_exptl_crystal_size_max 0.38
_exptl_crystal_size_mid 0.24
_exptl_crystal_size_min 0.20
_refine_diff_density_max 0.256
_refine_diff_density_min -0.351
_refine_ls_extinction_method none
_refine_ls_goodness_of_fit_ref 1.087
_refine_ls_hydrogen_treatment refall
_refine_ls_matrix_type full
_refine_ls_number_parameters 419
_refine_ls_number_reflns 5809
_refine_ls_number_restraints 0
_refine_ls_restrained_S_all 1.087
_refine_ls_R_factor_all 0.0555
_refine_ls_R_factor_gt 0.0417
_refine_ls_shift/su_max 0.001
_refine_ls_shift/su_mean 0.000
_refine_ls_structure_factor_coef Fsqd
_refine_ls_weighting_details 'calc w=1/[\s^2^(Fo^2^)+(0.0378P)^2^+2.3824P] where P=(Fo^2^+2Fc^2^)/3'
_refine_ls_weighting_scheme calc
_refine_ls_wR_factor_gt 0.0950
_refine_ls_wR_factor_ref 0.1027
_reflns_number_gt 4721
_reflns_number_total 5809
_reflns_threshold_expression I>2\s(I)
_cod_data_source_file qs3012.cif
_cod_data_source_block I
_cod_original_cell_volume 4688.9(2)
_cod_database_code 2018460
_cod_database_fobs_code 2018460

loop_
_symmetry_equiv_pos_as_xyz
'x, y, z'
'-x+1/2, -y, z+1/2'
'-x, y+1/2, -z+1/2'
'x+1/2, -y+1/2, -z'
'-x, -y, -z'
'x-1/2, y, -z-1/2'
'x, -y-1/2, z-1/2'
'-x-1/2, y-1/2, z'

loop_
_atom_site_type_symbol
_atom_site_label
_atom_site_fract_x
_atom_site_fract_y
_atom_site_fract_z
_atom_site_U_iso_or_equiv
_atom_site_adp_type
_atom_site_calc_flag
_atom_site_occupancy
_atom_site_symmetry_multiplicity
Cl Cl1 0.81442(5) 0.42930(2) 0.249996(16) 0.04144(12) Uani d 1 1
Cl Cl2 0.69480(7) 0.48551(3) 0.152086(17) 0.05798(15) Uani d 1 1
O O1 1.58206(16) 0.20845(7) 0.75610(4) 0.0490(3) Uani d 1 1
O O2 1.01440(14) 0.31839(7) 0.59539(4) 0.0406(3) Uani d 1 1
N N1 0.71248(16) 0.45364(7) 0.43399(5) 0.0284(3) Uani d 1 1
H H1 0.610(2) 0.4550(9) 0.4418(7) 0.036(5) Uiso d 1 1
N N2 0.68512(17) 0.50098(6) 0.33677(5) 0.0328(3) Uani d 1 1
N N3 1.40058(17) 0.22563(7) 0.69874(5) 0.0331(3) Uani d 1 1
H H3 1.324(2) 0.2209(10) 0.7188(8) 0.044(6) Uiso d 1 1
C C1 0.7633(2) 0.52258(9) 0.41903(6) 0.0380(4) Uani d 1 1
H H1A 0.874(2) 0.5180(9) 0.4111(7) 0.038(5) Uiso d 1 1
H H1B 0.754(2) 0.5506(11) 0.4465(8) 0.048(5) Uiso d 1 1
C C2 0.6664(3) 0.54682(9) 0.37712(6) 0.0396(4) Uani d 1 1
H H2A 0.554(2) 0.5518(10) 0.3882(7) 0.043(5) Uiso d 1 1
H H2B 0.705(2) 0.5903(11) 0.3682(7) 0.046(5) Uiso d 1 1
C C3 0.6278(2) 0.43356(8) 0.35026(6) 0.0325(3) Uani d 1 1
H H3A 0.642(2) 0.4028(9) 0.3238(7) 0.036(5) Uiso d 1 1
H H3B 0.513(2) 0.4353(9) 0.3599(6) 0.033(5) Uiso d 1 1
C C4 0.7240(2) 0.40699(8) 0.39183(6) 0.0317(3) Uani d 1 1
H H4A 0.687(2) 0.3647(10) 0.4014(7) 0.038(5) Uiso d 1 1
H H4B 0.837(2) 0.4057(9) 0.3831(7) 0.035(5) Uiso d 1 1
C C5 0.6350(2) 0.52672(8) 0.29190(6) 0.0320(3) Uani d 1 1
C C6 0.68692(19) 0.49711(8) 0.24903(6) 0.0315(3) Uani d 1 1
C C7 0.6392(2) 0.52351(9) 0.20532(6) 0.0364(4) Uani d 1 1
C C8 0.5461(3) 0.58085(10) 0.20263(7) 0.0452(4) Uani d 1 1
H H8 0.519(3) 0.5986(11) 0.1719(8) 0.053(6) Uiso d 1 1
C C9 0.4979(3) 0.61073(10) 0.24445(7) 0.0484(5) Uani d 1 1
H H9 0.432(3) 0.6478(12) 0.2424(8) 0.058(6) Uiso d 1 1
C C10 0.5397(2) 0.58404(9) 0.28837(7) 0.0422(4) Uani d 1 1
H H10 0.503(2) 0.6059(10) 0.3170(8) 0.047(5) Uiso d 1 1
C C11 0.8053(2) 0.43014(9) 0.47681(6) 0.0346(4) Uani d 1 1
H H11A 0.826(2) 0.4699(10) 0.4950(7) 0.040(5) Uiso d 1 1
H H11B 0.900(3) 0.4123(11) 0.4640(7) 0.050(6) Uiso d 1 1
C C12 0.7142(2) 0.38038(9) 0.50721(6) 0.0361(4) Uani d 1 1
H H12A 0.704(2) 0.3381(11) 0.4902(7) 0.046(5) Uiso d 1 1
H H12B 0.610(3) 0.3997(10) 0.5134(7) 0.049(6) Uiso d 1 1
C C13 0.7982(2) 0.36741(10) 0.55474(6) 0.0380(4) Uani d 1 1
H H13A 0.819(3) 0.4088(12) 0.5710(8) 0.055(6) Uiso d 1 1
H H13B 0.727(3) 0.3439(11) 0.5766(8) 0.051(6) Uiso d 1 1
C C14 0.9500(2) 0.32915(10) 0.54885(6) 0.0382(4) Uani d 1 1
H H14A 0.933(2) 0.2840(11) 0.5336(8) 0.052(6) Uiso d 1 1
H H14B 1.025(2) 0.3544(10) 0.5301(7) 0.045(5) Uiso d 1 1
C C15 1.16303(19) 0.29162(8) 0.59860(5) 0.0304(3) Uani d 1 1
C C16 1.20582(19) 0.27068(8) 0.64432(5) 0.0287(3) Uani d 1 1
H H16 1.130(2) 0.2724(9) 0.6696(7) 0.037(5) Uiso d 1 1
C C17 1.35706(18) 0.24685(7) 0.65248(5) 0.0274(3) Uani d 1 1
C C18 1.46796(19) 0.24225(8) 0.61558(6) 0.0319(3) Uani d 1 1
C C19 1.4214(2) 0.26309(9) 0.57057(6) 0.0367(4) Uani d 1 1
H H19 1.491(3) 0.2599(10) 0.5450(8) 0.050(6) Uiso d 1 1
C C20 1.2704(2) 0.28776(9) 0.56121(6) 0.0360(4) Uani d 1 1
H H20 1.245(2) 0.3021(10) 0.5300(7) 0.039(5) Uiso d 1 1
C C21 1.5517(2) 0.22082(8) 0.71413(6) 0.0365(4) Uani d 1 1
C C22 1.6774(2) 0.23350(11) 0.67722(7) 0.0449(4) Uani d 1 1
H H22A 1.771(3) 0.2108(11) 0.6874(8) 0.054(6) Uiso d 1 1
H H22B 1.694(3) 0.2798(13) 0.6782(9) 0.064(7) Uiso d 1 1
C C23 1.6265(2) 0.21228(11) 0.62727(7) 0.0411(4) Uani d 1 1
H H23A 1.706(3) 0.2244(11) 0.6037(8) 0.052(6) Uiso d 1 1
H H23B 1.618(3) 0.1634(13) 0.6276(8) 0.058(6) Uiso d 1 1
N N1A 0.32505(17) 0.40867(9) 0.45407(5) 0.0430(4) Uani d 1 1
O O1A 0.39414(16) 0.46440(8) 0.45695(6) 0.0587(4) Uani d 1 1
O O2A 0.18335(17) 0.40494(11) 0.46415(6) 0.0738(5) Uani d 1 1
O O3A 0.40023(19) 0.35850(9) 0.44199(7) 0.0689(5) Uani d 1 1

loop_
_atom_site_aniso_label
_atom_site_aniso_U_11
_atom_site_aniso_U_22
_atom_site_aniso_U_33
_atom_site_aniso_U_12
_atom_site_aniso_U_13
_atom_site_aniso_U_23
Cl1 0.0421(2) 0.0391(2) 0.0431(2) 0.00459(18) 0.00356(18) 0.00168(18)
Cl2 0.0694(4) 0.0740(4) 0.0305(2) 0.0124(3) 0.0015(2) -0.0038(2)
O1 0.0491(8) 0.0659(8) 0.0321(7) 0.0195(7) -0.0118(5) -0.0031(6)
O2 0.0399(7) 0.0582(7) 0.0236(6) 0.0157(6) -0.0065(5) 0.0006(5)
N1 0.0245(7) 0.0335(7) 0.0272(6) 0.0009(5) 0.0002(5) 0.0023(5)
N2 0.0452(8) 0.0265(6) 0.0268(6) -0.0041(6) -0.0027(6) 0.0000(5)
N3 0.0325(7) 0.0416(7) 0.0251(7) 0.0072(6) -0.0005(5) 0.0043(5)
C1 0.0487(11) 0.0341(8) 0.0310(8) -0.0082(8) -0.0022(8) -0.0015(7)
C2 0.0616(13) 0.0272(8) 0.0300(8) -0.0024(8) -0.0041(8) -0.0006(6)
C3 0.0393(9) 0.0270(7) 0.0311(8) -0.0036(7) -0.0017(7) 0.0001(6)
C4 0.0350(9) 0.0284(7) 0.0318(8) 0.0028(7) 0.0020(6) 0.0009(6)
C5 0.0381(9) 0.0275(7) 0.0304(8) -0.0057(6) -0.0028(6) 0.0022(6)
C6 0.0321(8) 0.0290(7) 0.0334(8) -0.0040(6) -0.0011(6) 0.0019(6)
C7 0.0395(9) 0.0415(9) 0.0280(8) -0.0054(7) -0.0001(7) 0.0008(7)
C8 0.0583(12) 0.0421(10) 0.0353(9) 0.0019(9) -0.0105(8) 0.0083(8)
C9 0.0651(13) 0.0356(9) 0.0444(11) 0.0113(9) -0.0096(9) 0.0027(8)
C10 0.0584(12) 0.0330(8) 0.0352(9) 0.0054(8) -0.0036(8) -0.0019(7)
C11 0.0264(8) 0.0460(9) 0.0313(8) 0.0007(7) -0.0055(6) 0.0049(7)
C12 0.0320(9) 0.0437(9) 0.0326(8) 0.0010(7) -0.0065(7) 0.0066(7)
C13 0.0386(9) 0.0476(10) 0.0279(8) 0.0053(8) -0.0044(7) 0.0040(7)
C14 0.0392(9) 0.0505(10) 0.0248(8) 0.0055(8) -0.0075(7) 0.0030(7)
C15 0.0341(8) 0.0312(7) 0.0260(7) 0.0023(6) -0.0051(6) -0.0016(6)
C16 0.0313(8) 0.0320(7) 0.0227(7) 0.0034(6) -0.0001(6) -0.0014(6)
C17 0.0324(8) 0.0260(7) 0.0238(7) 0.0002(6) -0.0024(6) -0.0009(5)
C18 0.0318(8) 0.0344(8) 0.0293(8) -0.0004(6) 0.0003(6) -0.0028(6)
C19 0.0369(9) 0.0478(9) 0.0255(8) -0.0015(8) 0.0045(7) -0.0021(7)
C20 0.0446(10) 0.0426(9) 0.0207(7) 0.0000(7) -0.0026(7) 0.0012(6)
C21 0.0385(9) 0.0358(8) 0.0353(9) 0.0098(7) -0.0074(7) -0.0046(7)
C22 0.0321(9) 0.0562(12) 0.0462(11) 0.0066(9) -0.0072(8) -0.0001(9)
C23 0.0340(9) 0.0510(11) 0.0383(9) 0.0076(8) 0.0043(7) -0.0008(8)
N1A 0.0286(7) 0.0705(11) 0.0298(7) -0.0046(8) -0.0024(6) -0.0003(7)
O1A 0.0361(7) 0.0547(8) 0.0853(11) -0.0006(6) 0.0087(7) -0.0019(8)
O2A 0.0329(8) 0.1176(15) 0.0708(11) -0.0183(8) 0.0140(7) -0.0129(10)
O3A 0.0468(9) 0.0660(10) 0.0938(13) -0.0029(8) -0.0071(8) -0.0228(9)

loop_
_atom_type_symbol
_atom_type_description
_atom_type_scat_dispersion_real
_atom_type_scat_dispersion_imag
_atom_type_scat_source
C C 0.0033 0.0016 'International Tables Vol C Tables 4.2.6.8 and 6.1.1.4'
H H 0.0000 0.0000 'International Tables Vol C Tables 4.2.6.8 and 6.1.1.4'
N N 0.0061 0.0033 'International Tables Vol C Tables 4.2.6.8 and 6.1.1.4'
O O 0.0106 0.0060 'International Tables Vol C Tables 4.2.6.8 and 6.1.1.4'
Cl Cl 0.1484 0.1585 'International Tables Vol C Tables 4.2.6.8 and 6.1.1.4'

loop_
_geom_angle_atom_site_label_1
_geom_angle_atom_site_label_2
_geom_angle_atom_site_label_3
_geom_angle
C15 O2 C14 118.00(13)
C1 N1 C4 109.02(12)
C1 N1 C11 110.82(13)
C4 N1 C11 113.52(13)
C1 N1 H1 108.7(12)
C4 N1 H1 105.9(12)
C11 N1 H1 108.7(12)
C5 N2 C2 115.29(13)
C5 N2 C3 117.05(13)
C2 N2 C3 109.42(13)
C21 N3 C17 124.06(15)
C21 N3 H3 119.6(14)
C17 N3 H3 115.8(14)
N1 C1 C2 110.62(14)
N1 C1 H1A 104.9(11)
C2 C1 H1A 112.3(11)
N1 C1 H1B 106.5(13)
C2 C1 H1B 113.1(13)
H1A C1 H1B 109.0(17)
N2 C2 C1 110.04(15)
N2 C2 H2A 113.7(12)
C1 C2 H2A 108.0(11)
N2 C2 H2B 108.9(12)
C1 C2 H2B 107.6(12)
H2A C2 H2B 108.4(17)
N2 C3 C4 109.61(13)
N2 C3 H3A 109.5(11)
C4 C3 H3A 107.5(11)
N2 C3 H3B 110.8(10)
C4 C3 H3B 109.0(10)
H3A C3 H3B 110.3(15)
N1 C4 C3 110.67(13)
N1 C4 H4A 107.9(12)
C3 C4 H4A 110.7(12)
N1 C4 H4B 105.9(11)
C3 C4 H4B 109.9(11)
H4A C4 H4B 111.7(16)
C10 C5 C6 117.42(15)
C10 C5 N2 121.84(15)
C6 C5 N2 120.67(14)
C7 C6 C5 120.10(15)
C7 C6 Cl1 119.33(13)
C5 C6 Cl1 120.55(12)
C8 C7 C6 121.51(16)
C8 C7 Cl2 117.69(13)
C6 C7 Cl2 120.80(14)
C9 C8 C7 118.49(17)
C9 C8 H8 122.5(13)
C7 C8 H8 119.0(13)
C8 C9 C10 120.98(18)
C8 C9 H9 118.0(14)
C10 C9 H9 120.9(14)
C9 C10 C5 121.45(17)
C9 C10 H10 119.1(12)
C5 C10 H10 119.5(12)
N1 C11 C12 112.44(13)
N1 C11 H11A 105.4(12)
C12 C11 H11A 109.5(12)
N1 C11 H11B 105.0(13)
C12 C11 H11B 113.6(13)
H11A C11 H11B 110.5(17)
C11 C12 C13 111.10(15)
C11 C12 H12A 109.4(12)
C13 C12 H12A 108.8(12)
C11 C12 H12B 107.6(12)
C13 C12 H12B 109.5(12)
H12A C12 H12B 110.5(17)
C14 C13 C12 112.85(15)
C14 C13 H13A 109.5(14)
C12 C13 H13A 110.7(14)
C14 C13 H13B 110.7(13)
C12 C13 H13B 109.8(13)
H13A C13 H13B 102.9(18)
O2 C14 C13 107.64(14)
O2 C14 H14A 108.0(12)
C13 C14 H14A 112.1(12)
O2 C14 H14B 108.9(12)
C13 C14 H14B 111.1(12)
H14A C14 H14B 109.0(17)
O2 C15 C20 125.06(14)
O2 C15 C16 114.55(14)
C20 C15 C16 120.30(15)
C17 C16 C15 119.62(14)
C17 C16 H16 121.0(11)
C15 C16 H16 119.4(11)
C16 C17 C18 121.49(14)
C16 C17 N3 119.69(14)
C18 C17 N3 118.82(14)
C19 C18 C17 117.42(15)
C19 C18 C23 124.80(15)
C17 C18 C23 117.72(15)
C18 C19 C20 122.54(15)
C18 C19 H19 120.1(13)
C20 C19 H19 117.4(13)
C15 C20 C19 118.62(15)
C15 C20 H20 121.9(12)
C19 C20 H20 119.5(12)
O1 C21 N3 121.09(17)
O1 C21 C22 122.81(16)
N3 C21 C22 116.07(15)
C21 C22 C23 112.51(16)
C21 C22 H22A 107.7(13)
C23 C22 H22A 112.2(13)
C21 C22 H22B 104.7(15)
C23 C22 H22B 110.1(15)
H22A C22 H22B 109(2)
C18 C23 C22 110.07(15)
C18 C23 H23A 112.0(12)
C22 C23 H23A 110.8(13)
C18 C23 H23B 109.2(14)
C22 C23 H23B 106.7(13)
H23A C23 H23B 107.9(18)
O3A N1A O2A 121.17(19)
O3A N1A O1A 119.36(15)
O2A N1A O1A 119.46(19)

loop_
_geom_bond_atom_site_label_1
_geom_bond_atom_site_label_2
_geom_bond_distance
Cl1 C6 1.7241(16)
Cl2 C7 1.7325(17)
O1 C21 1.225(2)
O2 C15 1.3683(19)
O2 C14 1.4261(19)
N1 C1 1.493(2)
N1 C4 1.501(2)
N1 C11 1.505(2)
N1 H1 0.90(2)
N2 C5 1.418(2)
N2 C2 1.457(2)
N2 C3 1.471(2)
N3 C21 1.353(2)
N3 C17 1.4083(19)
N3 H3 0.86(2)
C1 C2 1.509(3)
C1 H1A 0.97(2)
C1 H1B 0.95(2)
C2 H2A 1.01(2)
C2 H2B 0.96(2)
C3 C4 1.513(2)
C3 H3A 0.967(19)
C3 H3B 1.011(19)
C4 H4A 0.93(2)
C4 H4B 0.984(19)
C5 C10 1.397(2)
C5 C6 1.404(2)
C6 C7 1.389(2)
C7 C8 1.385(3)
C8 C9 1.372(3)
C8 H8 0.96(2)
C9 C10 1.382(3)
C9 H9 0.92(2)
C10 H10 0.96(2)
C11 C12 1.514(2)
C11 H11A 0.95(2)
C11 H11B 0.95(2)
C12 C13 1.528(2)
C12 H12A 0.97(2)
C12 H12B 0.98(2)
C13 C14 1.501(3)
C13 H13A 0.95(2)
C13 H13B 0.97(2)
C14 H14A 1.00(2)
C14 H14B 0.96(2)
C15 C20 1.387(2)
C15 C16 1.391(2)
C16 C17 1.383(2)
C16 H16 0.96(2)
C17 C18 1.397(2)
C18 C19 1.381(2)
C18 C23 1.504(2)
C19 C20 1.393(3)
C19 H19 0.93(2)
C20 H20 0.942(19)
C21 C22 1.503(3)
C22 C23 1.520(3)
C22 H22A 0.95(2)
C22 H22B 0.93(2)
C23 H23A 0.97(2)
C23 H23B 0.97(2)
N1A O3A 1.228(2)
N1A O2A 1.234(2)
N1A O1A 1.253(2)

loop_
_geom_hbond_atom_site_label_D
_geom_hbond_atom_site_label_H
_geom_hbond_atom_site_label_A
_geom_hbond_site_symmetry_A
_geom_hbond_distance_DH
_geom_hbond_distance_HA
_geom_hbond_distance_DA
_geom_hbond_angle_DHA
C3 H3A Cl1 . 0.97(2) 2.58(2) 3.217(2) 124(2)
N1 H1 O1A . 0.90(2) 1.89(2) 2.778(2) 176(2)
C11 H11B O2A 1_655 0.95(2) 2.40(3) 3.258(2) 150(2)
C14 H14B O2A 1_655 0.96(2) 2.49(2) 3.429(2) 165(2)
N3 H3 O1 6_557 0.86(2) 2.18(2) 2.996(2) 158(2)
C16 H16 O1 6_557 0.96(2) 2.47(2) 3.219(2) 136(2)
C2 H2B Cg2 5_766 0.96(2) 2.92(2) 3.720(2) 142.6(14)
C4 H4A Cg2 4_456 0.93(2) 2.84(2) 3.534(2) 132.6(14)

loop_
_geom_torsion_atom_site_label_1
_geom_torsion_atom_site_label_2
_geom_torsion_atom_site_label_3
_geom_torsion_atom_site_label_4
_geom_torsion
C4 N1 C1 C2 56.19(19)
C11 N1 C1 C2 -178.17(15)
C5 N2 C2 C1 -164.10(15)
C3 N2 C2 C1 61.50(19)
N1 C1 C2 N2 -59.7(2)
C5 N2 C3 C4 165.42(14)
C2 N2 C3 C4 -61.06(18)
C1 N1 C4 C3 -56.08(18)
C11 N1 C4 C3 179.86(13)
N2 C3 C4 N1 58.85(18)
C2 N2 C5 C10 -15.3(2)
C3 N2 C5 C10 115.58(18)
C2 N2 C5 C6 161.40(16)
C3 N2 C5 C6 -67.8(2)
C10 C5 C6 C7 -2.1(2)
N2 C5 C6 C7 -178.87(15)
C10 C5 C6 Cl1 176.13(13)
N2 C5 C6 Cl1 -0.7(2)
C5 C6 C7 C8 2.9(3)
Cl1 C6 C7 C8 -175.32(14)
C5 C6 C7 Cl2 -177.13(13)
Cl1 C6 C7 Cl2 4.7(2)
C6 C7 C8 C9 -1.5(3)
Cl2 C7 C8 C9 178.53(16)
C7 C8 C9 C10 -0.7(3)
C8 C9 C10 C5 1.4(3)
C6 C5 C10 C9 0.0(3)
N2 C5 C10 C9 176.73(18)
C1 N1 C11 C12 152.37(15)
C4 N1 C11 C12 -84.55(18)
N1 C11 C12 C13 -169.65(15)
C11 C12 C13 C14 -69.0(2)
C15 O2 C14 C13 -172.10(15)
C12 C13 C14 O2 -178.23(15)
C14 O2 C15 C20 15.1(2)
C14 O2 C15 C16 -168.28(15)
O2 C15 C16 C17 -175.83(14)
C20 C15 C16 C17 1.0(2)
C15 C16 C17 C18 -1.0(2)
C15 C16 C17 N3 180.00(14)
C21 N3 C17 C16 -159.47(15)
C21 N3 C17 C18 21.5(2)
C16 C17 C18 C19 0.6(2)
N3 C17 C18 C19 179.63(15)
C16 C17 C18 C23 -176.78(15)
N3 C17 C18 C23 2.2(2)
C17 C18 C19 C20 -0.2(3)
C23 C18 C19 C20 177.03(17)
O2 C15 C20 C19 175.91(16)
C16 C15 C20 C19 -0.5(2)
C18 C19 C20 C15 0.1(3)
C17 N3 C21 O1 172.76(16)
C17 N3 C21 C22 -5.5(2)
O1 C21 C22 C23 150.43(18)
N3 C21 C22 C23 -31.3(2)
C19 C18 C23 C22 145.85(18)
C17 C18 C23 C22 -36.9(2)
C21 C22 C23 C18 50.8(2)
